data_7717727
loop_
_publ_author_name
'Pavlidis, Sotirios'
'Alasadi, Jasmin'
'Opis-Basilio, Amanda'
'Abbenseth, Josh'

_publ_section_title
;
 Two-fold proton coupled electron transfer of a Ta(V) aniline complex
 mediated by a redox active NNN pincer ligand.
;
_journal_name_full 'Dalton transactions (Cambridge, England : 2003)'
_journal_paper_doi 10.1039/d4dt03281k
_journal_year 2024
_chemical_formula_sum 'C30 H38 Cl3 N3 Ta'
_chemical_formula_weight 727.93
_space_group_crystal_system monoclinic
_space_group_IT_number 14
_space_group_name_Hall '-P 2ybc'
_space_group_name_H-M_alt 'P 1 21/c 1'
_atom_sites_solution_hydrogens geom
_audit_creation_method SHELXL-2019/3
_audit_update_record
;
2024-12-13 deposited with the CCDC.	2024-12-18 downloaded from the CCDC.
;
_cell_angle_alpha 90
_cell_angle_beta 100.4230(10)
_cell_angle_gamma 90
_cell_formula_units_Z 8
_cell_length_a 21.2427(5)
_cell_length_b 17.3990(5)
_cell_length_c 16.6559(4)
_cell_measurement_reflns_used 9967
_cell_measurement_temperature 102(2)
_cell_measurement_theta_max 28.21
_cell_measurement_theta_min 2.34
_cell_volume 6054.5(3)
_computing_data_collection 'Bruker APEX2'
_computing_molecular_graphics 'Mercury (P. A. Wood, J. Appl. Cryst., 53, 226-235, 2020)'
_computing_publication_material 'FinalCif (Kratzert, https://dkratzert.de/finalcif.html)'
_computing_structure_refinement 'SHELXL-2019/2 (Sheldrick, 2019)'
_computing_structure_solution 'SHELXT 2018/2 (Sheldrick, 2018)'
_diffrn_ambient_temperature 102(2)
_diffrn_measured_fraction_theta_full 1.000
_diffrn_measured_fraction_theta_max 0.998
_diffrn_measurement_device_type 'Bruker APEX-II CCD'
_diffrn_measurement_method '\f and \w scans'
_diffrn_radiation_type MoK\a
_diffrn_radiation_wavelength 0.71073
_diffrn_reflns_av_R_equivalents 0.0900
_diffrn_reflns_av_unetI/netI 0.0519
_diffrn_reflns_Laue_measured_fraction_full 1.000
_diffrn_reflns_Laue_measured_fraction_max 0.998
_diffrn_reflns_limit_h_max 28
_diffrn_reflns_limit_h_min -27
_diffrn_reflns_limit_k_max 23
_diffrn_reflns_limit_k_min -23
_diffrn_reflns_limit_l_max 22
_diffrn_reflns_limit_l_min -22
_diffrn_reflns_number 109358
_diffrn_reflns_point_group_measured_fraction_full 1.000
_diffrn_reflns_point_group_measured_fraction_max 0.998
_diffrn_reflns_theta_full 25.242
_diffrn_reflns_theta_max 28.334
_diffrn_reflns_theta_min 1.950
_exptl_absorpt_coefficient_mu 3.919
_exptl_absorpt_correction_T_max 0.7457
_exptl_absorpt_correction_T_min 0.6123
_exptl_absorpt_correction_type multi-scan
_exptl_absorpt_process_details
;
SADABS-2016/2 (Bruker,2016/2) was used for absorption correction.
wR2(int) was 0.0984 before and 0.0716 after correction.
The Ratio of minimum to maximum transmission is 0.8211.
The \l/2 correction factor is Not present.
;
_exptl_crystal_colour green
_exptl_crystal_density_diffrn 1.597
_exptl_crystal_description block
_exptl_crystal_F_000 2904
_exptl_crystal_size_max 0.150
_exptl_crystal_size_mid 0.060
_exptl_crystal_size_min 0.060
_refine_diff_density_max 1.829
_refine_diff_density_min -1.472
_refine_diff_density_rms 0.158
_refine_ls_extinction_method none
_refine_ls_goodness_of_fit_ref 1.015
_refine_ls_hydrogen_treatment constr
_refine_ls_matrix_type full
_refine_ls_number_parameters 665
_refine_ls_number_reflns 15075
_refine_ls_number_restraints 90
_refine_ls_restrained_S_all 1.014
_refine_ls_R_factor_all 0.0540
_refine_ls_R_factor_gt 0.0372
_refine_ls_shift/su_max 0.003
_refine_ls_shift/su_mean 0.000
_refine_ls_structure_factor_coef Fsqd
_refine_ls_weighting_details 'w=1/[\s^2^(Fo^2^)+(0.0260P)^2^+17.3379P] where P=(Fo^2^+2Fc^2^)/3'
_refine_ls_weighting_scheme calc
_refine_ls_wR_factor_gt 0.0756
_refine_ls_wR_factor_ref 0.0842
_reflns_Friedel_coverage 0.000
_reflns_number_gt 11916
_reflns_number_total 15075
_reflns_threshold_expression 'I > 2\s(I)'
_cod_data_source_file d4dt03281k3.cif
_cod_data_source_block mo_ja24_sp_iii_01_0ma_a
_cod_original_sg_symbol_H-M 'P 21/c'
_cod_database_code 7717727
_shelx_shelxl_version_number 2019/3
_shelx_space_group_comment
;
The symmetry employed for this shelxl refinement is uniquely defined
by the following loop, which should always be used as a source of
symmetry information in preference to the above space-group names.
They are only intended as comments.
;
_shelx_estimated_absorpt_t_min 0.591
_shelx_estimated_absorpt_t_max 0.799

loop_
_space_group_symop_operation_xyz
'x, y, z'
'-x, y+1/2, -z+1/2'
'-x, -y, -z'
'x, -y-1/2, z-1/2'

loop_
_atom_site_label
_atom_site_type_symbol
_atom_site_fract_x
_atom_site_fract_y
_atom_site_fract_z
_atom_site_U_iso_or_equiv
_atom_site_adp_type
_atom_site_occupancy
_atom_site_site_symmetry_order
_atom_site_calc_flag
_atom_site_refinement_flags_posn
_atom_site_refinement_flags_adp
_atom_site_refinement_flags_occupancy
_atom_site_disorder_assembly
_atom_site_disorder_group
Ta1 Ta 0.37727(2) 0.23585(2) 0.54748(2) 0.01976(5) Uani 1 1 d . . . . .
Ta2 Ta 0.24512(2) 0.78126(2) 0.36840(2) 0.01941(5) Uani 1 1 d . . . . .
Cl1 Cl 0.31240(6) 0.17066(7) 0.63251(7) 0.0299(3) Uani 1 1 d . . . . .
Cl2 Cl 0.42889(7) 0.11551(7) 0.54116(8) 0.0394(3) Uani 1 1 d . . . . .
Cl3 Cl 0.44045(6) 0.29283(8) 0.45940(7) 0.0322(3) Uani 1 1 d . . . . .
Cl4 Cl 0.16724(6) 0.75837(7) 0.45148(7) 0.0304(2) Uani 1 1 d . . . . .
Cl5 Cl 0.22068(7) 0.91557(7) 0.37120(7) 0.0328(3) Uani 1 1 d . . . . .
Cl6 Cl 0.32374(6) 0.82096(7) 0.28929(7) 0.0271(2) Uani 1 1 d . . . . .
N1 N 0.42632(17) 0.2908(2) 0.6468(2) 0.0201(7) Uani 1 1 d . . . . .
N2 N 0.32324(17) 0.3345(2) 0.5701(2) 0.0171(7) Uani 1 1 d . . . . .
N3 N 0.29744(18) 0.2405(2) 0.4603(2) 0.0206(8) Uani 1 1 d . . . . .
N4 N 0.18578(17) 0.7420(2) 0.2668(2) 0.0200(7) Uani 1 1 d . . . . .
N5 N 0.27126(17) 0.6650(2) 0.3478(2) 0.0186(7) Uani 1 1 d . . . . .
N6 N 0.31604(17) 0.7495(2) 0.4615(2) 0.0201(7) Uani 1 1 d . . . . .
C1 C 0.3432(2) 0.3776(2) 0.6381(2) 0.0180(8) Uani 1 1 d . . . . .
C2 C 0.4026(2) 0.3528(2) 0.6823(3) 0.0201(9) Uani 1 1 d . . . . .
C3 C 0.4281(2) 0.3927(2) 0.7551(3) 0.0224(9) Uani 1 1 d . . . . .
H3 H 0.467663 0.377204 0.787169 0.027 Uiso 1 1 calc R U . . .
C4 C 0.3948(2) 0.4544(3) 0.7792(3) 0.0254(10) Uani 1 1 d . . . . .
C5 C 0.3351(2) 0.4770(3) 0.7332(3) 0.0252(10) Uani 1 1 d . . . . .
H5 H 0.313350 0.519552 0.751159 0.030 Uiso 1 1 calc R U . . .
C6 C 0.3075(2) 0.4388(2) 0.6626(3) 0.0201(9) Uani 1 1 d . . . . .
C7 C 0.2423(2) 0.4606(2) 0.6127(3) 0.0199(9) Uani 1 1 d . . . . .
C8 C 0.2207(2) 0.4013(2) 0.5446(3) 0.0202(9) Uani 1 1 d . . . . .
C9 C 0.1602(2) 0.4011(3) 0.4971(3) 0.0241(9) Uani 1 1 d . . . . .
H9 H 0.129899 0.438477 0.506863 0.029 Uiso 1 1 calc R U . . .
C10 C 0.1424(2) 0.3461(3) 0.4343(3) 0.0277(10) Uani 1 1 d . . . . .
C11 C 0.1860(2) 0.2921(3) 0.4161(3) 0.0242(9) Uani 1 1 d . . . . .
H11 H 0.174003 0.257003 0.372282 0.029 Uiso 1 1 calc R U . . .
C12 C 0.2475(2) 0.2899(2) 0.4631(3) 0.0197(9) Uani 1 1 d . . . . .
C13 C 0.2628(2) 0.3444(2) 0.5273(2) 0.0186(8) Uani 1 1 d . . . . .
C14 C 0.4221(3) 0.4993(3) 0.8542(3) 0.0342(12) Uani 1 1 d . . . . .
H14A H 0.389064 0.506457 0.887759 0.051 Uiso 1 1 calc R U . . .
H14B H 0.436589 0.549635 0.838362 0.051 Uiso 1 1 calc R U . . .
H14C H 0.458353 0.471278 0.885652 0.051 Uiso 1 1 calc R U . . .
C15 C 0.1925(2) 0.4650(3) 0.6688(3) 0.0290(10) Uani 1 1 d . . . . .
H15A H 0.188724 0.414608 0.693823 0.043 Uiso 1 1 calc R U . . .
H15B H 0.150989 0.479902 0.636751 0.043 Uiso 1 1 calc R U . . .
H15C H 0.206080 0.503216 0.711619 0.043 Uiso 1 1 calc R U . . .
C16 C 0.2481(2) 0.5395(3) 0.5721(3) 0.0269(10) Uani 1 1 d . . . . .
H16A H 0.278791 0.535731 0.534833 0.040 Uiso 1 1 calc R U . . .
H16B H 0.263046 0.577889 0.614280 0.040 Uiso 1 1 calc R U . . .
H16C H 0.206209 0.554849 0.541417 0.040 Uiso 1 1 calc R U . . .
C17 C 0.0742(2) 0.3444(3) 0.3896(4) 0.0379(13) Uani 1 1 d . . . . .
H17A H 0.073499 0.333804 0.331627 0.057 Uiso 1 1 calc R U . . .
H17B H 0.054027 0.394249 0.395312 0.057 Uiso 1 1 calc R U . . .
H17C H 0.050740 0.304007 0.412677 0.057 Uiso 1 1 calc R U . . .
C18 C 0.4924(2) 0.2610(3) 0.6754(3) 0.0243(9) Uani 1 1 d . . . . .
H18 H 0.499774 0.222143 0.633811 0.029 Uiso 1 1 calc R U . . .
C19 C 0.4970(3) 0.2168(3) 0.7553(3) 0.0335(11) Uani 1 1 d . . . . .
H19A H 0.539556 0.193677 0.769910 0.050 Uiso 1 1 calc R U . . .
H19B H 0.464395 0.176311 0.748769 0.050 Uiso 1 1 calc R U . . .
H19C H 0.489864 0.252133 0.798665 0.050 Uiso 1 1 calc R U . . .
C20 C 0.5430(2) 0.3223(3) 0.6745(3) 0.0335(11) Uani 1 1 d . . . . .
H20A H 0.585547 0.298577 0.685269 0.050 Uiso 1 1 calc R U . . .
H20B H 0.540018 0.360618 0.716836 0.050 Uiso 1 1 calc R U . . .
H20C H 0.536208 0.347424 0.620989 0.050 Uiso 1 1 calc R U . . .
C21 C 0.2974(2) 0.1831(3) 0.3939(3) 0.0233(9) Uani 1 1 d . . . . .
H21 H 0.340888 0.159201 0.404466 0.028 Uiso 1 1 calc R U . . .
C22 C 0.2505(3) 0.1176(3) 0.3981(3) 0.0319(11) Uani 1 1 d . . . . .
H22A H 0.256617 0.077703 0.358674 0.048 Uiso 1 1 calc R U . . .
H22B H 0.206611 0.137186 0.385035 0.048 Uiso 1 1 calc R U . . .
H22C H 0.258221 0.095765 0.453234 0.048 Uiso 1 1 calc R U . . .
C23 C 0.2909(3) 0.2216(3) 0.3109(3) 0.0291(10) Uani 1 1 d . . . . .
H23A H 0.294059 0.182764 0.269201 0.044 Uiso 1 1 calc R U . . .
H23B H 0.325088 0.259598 0.312066 0.044 Uiso 1 1 calc R U . . .
H23C H 0.249213 0.247356 0.297773 0.044 Uiso 1 1 calc R U . . .
C24 C 0.2439(2) 0.6286(2) 0.2784(2) 0.0182(8) Uani 1 1 d . . . . .
C25 C 0.1950(2) 0.6725(2) 0.2306(3) 0.0187(8) Uani 1 1 d . . . . .
C26 C 0.1652(2) 0.6419(3) 0.1563(3) 0.0245(10) Uani 1 1 d . . . . .
H26 H 0.132235 0.669756 0.122434 0.029 Uiso 1 1 calc R U . . .
C27 C 0.1838(2) 0.5701(3) 0.1317(3) 0.0252(10) Uani 1 1 d . . . . .
C28 C 0.2316(2) 0.5274(3) 0.1818(3) 0.0258(10) Uani 1 1 d . . . . .
H28 H 0.243031 0.478344 0.163852 0.031 Uiso 1 1 calc R U . . .
C29 C 0.2625(2) 0.5548(2) 0.2567(3) 0.0198(9) Uani 1 1 d . . . . .
C30 C 0.3137(2) 0.5090(3) 0.3139(3) 0.0217(9) Uani 1 1 d . . . . .
C31 C 0.3398(2) 0.5545(2) 0.3912(2) 0.0186(8) Uani 1 1 d . . . . .
C32 C 0.3848(2) 0.5262(3) 0.4541(3) 0.0221(9) Uani 1 1 d . . . . .
H32 H 0.399179 0.474750 0.451021 0.027 Uiso 1 1 calc R U . . .
C33 C 0.4103(2) 0.5709(3) 0.5229(3) 0.0222(9) Uani 1 1 d . . . . .
C34 C 0.3911(2) 0.6463(3) 0.5297(3) 0.0231(9) Uani 1 1 d . . . . .
H34 H 0.409677 0.676534 0.575357 0.028 Uiso 1 1 calc R U . . .
C35 C 0.3437(2) 0.6779(3) 0.4685(3) 0.0206(9) Uani 1 1 d . . . . .
C36 C 0.3183(2) 0.6301(2) 0.4010(2) 0.0178(8) Uani 1 1 d . . . . .
C37 C 0.1515(3) 0.5373(3) 0.0506(3) 0.0362(12) Uani 1 1 d . . . . .
H37A H 0.181713 0.504548 0.028417 0.054 Uiso 1 1 calc R U . . .
H37B H 0.137402 0.579374 0.012457 0.054 Uiso 1 1 calc R U . . .
H37C H 0.114305 0.506726 0.058444 0.054 Uiso 1 1 calc R U . . .
C38 C 0.2830(2) 0.4342(3) 0.3371(3) 0.0292(11) Uani 1 1 d . . . . .
H38A H 0.315213 0.403319 0.372555 0.044 Uiso 1 1 calc R U . . .
H38B H 0.266177 0.405014 0.287448 0.044 Uiso 1 1 calc R U . . .
H38C H 0.247920 0.446429 0.365913 0.044 Uiso 1 1 calc R U . . .
C39 C 0.3690(2) 0.4901(3) 0.2690(3) 0.0310(11) Uani 1 1 d . . . . .
H39A H 0.401026 0.458859 0.304369 0.046 Uiso 1 1 calc R U . . .
H39B H 0.388848 0.537963 0.254975 0.046 Uiso 1 1 calc R U . . .
H39C H 0.352447 0.461486 0.218923 0.046 Uiso 1 1 calc R U . . .
C40 C 0.4578(2) 0.5362(3) 0.5915(3) 0.0279(10) Uani 1 1 d . . . . .
H40A H 0.491649 0.573582 0.610786 0.042 Uiso 1 1 calc R U . . .
H40B H 0.476725 0.490061 0.571717 0.042 Uiso 1 1 calc R U . . .
H40C H 0.435993 0.522232 0.636426 0.042 Uiso 1 1 calc R U . . .
C41 C 0.1281(2) 0.7902(3) 0.2372(3) 0.0282(10) Uani 1 1 d . . . . .
H41 H 0.129227 0.832475 0.278043 0.034 Uiso 1 1 calc R U . . .
C42 C 0.0672(3) 0.7463(4) 0.2393(4) 0.0417(13) Uani 1 1 d . . . . .
H42A H 0.031015 0.782181 0.232461 0.062 Uiso 1 1 calc R U . . .
H42B H 0.070608 0.719842 0.291843 0.062 Uiso 1 1 calc R U . . .
H42C H 0.060315 0.708492 0.194999 0.062 Uiso 1 1 calc R U . . .
C43 C 0.1309(3) 0.8292(3) 0.1570(3) 0.0360(12) Uani 1 1 d . . . . .
H43A H 0.095956 0.866518 0.144648 0.054 Uiso 1 1 calc R U . . .
H43B H 0.126679 0.790653 0.113446 0.054 Uiso 1 1 calc R U . . .
H43C H 0.172029 0.855839 0.160775 0.054 Uiso 1 1 calc R U . . .
C44 C 0.3346(2) 0.8114(3) 0.5221(3) 0.0285(10) Uani 1 1 d . . . . .
H44 H 0.306238 0.855965 0.502405 0.034 Uiso 1 1 calc R U . . .
C45 C 0.3201(3) 0.7913(3) 0.6053(3) 0.0366(12) Uani 1 1 d . . . . .
H45A H 0.323448 0.837623 0.639292 0.055 Uiso 1 1 calc R U . . .
H45B H 0.350797 0.752804 0.631307 0.055 Uiso 1 1 calc R U . . .
H45C H 0.276605 0.770518 0.599064 0.055 Uiso 1 1 calc R U . . .
C46 C 0.4026(3) 0.8394(3) 0.5224(3) 0.0372(12) Uani 1 1 d . . . . .
H46A H 0.411299 0.884543 0.557793 0.056 Uiso 1 1 calc R U . . .
H46B H 0.407273 0.853071 0.466722 0.056 Uiso 1 1 calc R U . . .
H46C H 0.432961 0.798403 0.542880 0.056 Uiso 1 1 calc R U . . .
C47 C 0.1377(5) 0.2403(7) 0.6636(6) 0.062(3) Uani 0.700(5) 1 d D . P A 1
H47A H 0.114455 0.280091 0.688080 0.074 Uiso 0.700(5) 1 calc R U P A 1
H47B H 0.175930 0.262889 0.647833 0.074 Uiso 0.700(5) 1 calc R U P A 1
H47C H 0.150418 0.199158 0.703392 0.074 Uiso 0.700(5) 1 calc R U P A 1
C48 C 0.0950(4) 0.2079(5) 0.5892(5) 0.0479(9) Uani 0.700(5) 1 d D . P A 1
C49 C 0.1206(4) 0.1655(6) 0.5335(6) 0.0479(9) Uani 0.700(5) 1 d D . P A 1
H49 H 0.165650 0.159687 0.539824 0.057 Uiso 0.700(5) 1 calc R U P A 1
C50 C 0.0807(4) 0.1310(5) 0.4675(6) 0.0479(9) Uani 0.700(5) 1 d D . P A 1
H50 H 0.098919 0.101563 0.429441 0.057 Uiso 0.700(5) 1 calc R U P A 1
C51 C 0.0165(4) 0.1390(5) 0.4573(5) 0.0479(9) Uani 0.700(5) 1 d D . P A 1
H51 H -0.010573 0.115087 0.412624 0.057 Uiso 0.700(5) 1 calc R U P A 1
C52 C -0.0091(4) 0.1822(5) 0.5126(5) 0.0479(9) Uani 0.700(5) 1 d D . P A 1
H52 H -0.054205 0.188272 0.505845 0.057 Uiso 0.700(5) 1 calc R U P A 1
C53 C 0.0297(4) 0.2167(5) 0.5775(6) 0.0479(9) Uani 0.700(5) 1 d D . P A 1
H53 H 0.011223 0.246984 0.614701 0.057 Uiso 0.700(5) 1 calc R U P A 1
C47A C 0.0623(12) 0.1301(14) 0.4224(11) 0.062(3) Uani 0.300(5) 1 d D . P A 2
H47D H 0.018268 0.111424 0.407134 0.093 Uiso 0.300(5) 1 calc R U P A 2
H47E H 0.091911 0.086355 0.427764 0.093 Uiso 0.300(5) 1 calc R U P A 2
H47F H 0.072002 0.165042 0.380139 0.093 Uiso 0.300(5) 1 calc R U P A 2
C48A C 0.0699(8) 0.1726(11) 0.5035(10) 0.0479(9) Uani 0.300(5) 1 d D . P A 2
C49A C 0.1292(8) 0.1812(15) 0.5532(13) 0.0479(9) Uani 0.300(5) 1 d D . P A 2
H49A H 0.165387 0.156330 0.538682 0.057 Uiso 0.300(5) 1 calc R U P A 2
C50A C 0.1371(8) 0.2254(12) 0.6237(12) 0.0479(9) Uani 0.300(5) 1 d D . P A 2
H50A H 0.178016 0.230660 0.657294 0.057 Uiso 0.300(5) 1 calc R U P A 2
C51A C 0.0846(8) 0.2613(11) 0.6441(11) 0.0479(9) Uani 0.300(5) 1 d D . P A 2
H51A H 0.088974 0.291328 0.692441 0.057 Uiso 0.300(5) 1 calc R U P A 2
C52A C 0.0247(8) 0.2537(12) 0.5935(11) 0.0479(9) Uani 0.300(5) 1 d D . P A 2
H52A H -0.011753 0.277733 0.608001 0.057 Uiso 0.300(5) 1 calc R U P A 2
C53A C 0.0187(8) 0.2120(12) 0.5238(11) 0.0479(9) Uani 0.300(5) 1 d D . P A 2
H53A H -0.021660 0.209884 0.488239 0.057 Uiso 0.300(5) 1 calc R U P A 2
C54 C 0.0047(7) 0.4578(8) 0.1752(8) 0.0669(12) Uani 0.572(6) 1 d D . P B 3
H54A H 0.030817 0.473566 0.135202 0.100 Uiso 0.572(6) 1 calc R U P B 3
H54B H -0.040589 0.467132 0.152849 0.100 Uiso 0.572(6) 1 calc R U P B 3
H54C H 0.011326 0.403009 0.187287 0.100 Uiso 0.572(6) 1 calc R U P B 3
C55 C 0.0236(5) 0.5029(7) 0.2512(7) 0.0669(12) Uani 0.572(6) 1 d D . P B 3
C56 C -0.0234(6) 0.5290(11) 0.2937(12) 0.0669(12) Uani 0.572(6) 1 d D . P B 3
H56 H -0.067244 0.519478 0.272169 0.080 Uiso 0.572(6) 1 calc R U P B 3
C57 C -0.0071(6) 0.5683(7) 0.3664(8) 0.0669(12) Uani 0.572(6) 1 d D . P B 3
H57 H -0.039918 0.585785 0.393848 0.080 Uiso 0.572(6) 1 calc R U P B 3
C58 C 0.0556(6) 0.5823(8) 0.3995(8) 0.0669(12) Uani 0.572(6) 1 d D . P B 3
H58 H 0.066734 0.608728 0.450009 0.080 Uiso 0.572(6) 1 calc R U P B 3
C59 C 0.1042(6) 0.5562(9) 0.3560(9) 0.0669(12) Uani 0.572(6) 1 d D . P B 3
H59 H 0.148201 0.565975 0.376399 0.080 Uiso 0.572(6) 1 calc R U P B 3
C60 C 0.0862(5) 0.5182(8) 0.2866(8) 0.0669(12) Uani 0.572(6) 1 d D . P B 3
H60 H 0.118893 0.500016 0.259342 0.080 Uiso 0.572(6) 1 calc R U P B 3
C54A C 0.0919(8) 0.5744(11) 0.3765(11) 0.0669(12) Uani 0.428(6) 1 d D . P B 4
H54D H 0.125123 0.538784 0.402822 0.080 Uiso 0.428(6) 1 calc R U P B 4
H54E H 0.065615 0.590601 0.416116 0.080 Uiso 0.428(6) 1 calc R U P B 4
H54F H 0.112154 0.619522 0.356774 0.080 Uiso 0.428(6) 1 calc R U P B 4
C55A C 0.0506(7) 0.5350(9) 0.3061(9) 0.0669(12) Uani 0.428(6) 1 d D . P B 4
C56A C -0.0158(7) 0.5396(15) 0.2980(16) 0.0669(12) Uani 0.428(6) 1 d D . P B 4
H56A H -0.034396 0.569095 0.335681 0.080 Uiso 0.428(6) 1 calc R U P B 4
C57A C -0.0542(7) 0.5012(9) 0.2354(10) 0.0669(12) Uani 0.428(6) 1 d D . P B 4
H57A H -0.099313 0.504934 0.230535 0.080 Uiso 0.428(6) 1 calc R U P B 4
C58A C -0.0297(8) 0.4582(10) 0.1803(10) 0.0669(12) Uani 0.428(6) 1 d D . P B 4
H58A H -0.056673 0.429790 0.138998 0.080 Uiso 0.428(6) 1 calc R U P B 4
C59A C 0.0385(8) 0.4574(10) 0.1869(11) 0.0669(12) Uani 0.428(6) 1 d D . P B 4
H59A H 0.057502 0.430417 0.147775 0.080 Uiso 0.428(6) 1 calc R U P B 4
C60A C 0.0748(7) 0.4942(10) 0.2476(10) 0.0669(12) Uani 0.428(6) 1 d D . P B 4
H60A H 0.119917 0.492464 0.251027 0.080 Uiso 0.428(6) 1 calc R U P B 4

loop_
_atom_site_aniso_label
_atom_site_aniso_U_11
_atom_site_aniso_U_22
_atom_site_aniso_U_33
_atom_site_aniso_U_23
_atom_site_aniso_U_13
_atom_site_aniso_U_12
Ta1 0.02612(9) 0.01716(9) 0.01591(8) -0.00034(6) 0.00354(7) 0.00233(7)
Ta2 0.02661(10) 0.01481(9) 0.01629(8) 0.00040(6) 0.00246(7) 0.00285(7)
Cl1 0.0427(7) 0.0236(6) 0.0235(5) 0.0062(4) 0.0063(5) -0.0053(5)
Cl2 0.0473(8) 0.0280(7) 0.0391(7) -0.0059(5) -0.0026(6) 0.0165(6)
Cl3 0.0320(6) 0.0429(7) 0.0236(6) 0.0017(5) 0.0100(5) -0.0014(5)
Cl4 0.0332(6) 0.0346(7) 0.0252(6) 0.0008(5) 0.0100(5) 0.0004(5)
Cl5 0.0496(7) 0.0187(6) 0.0304(6) 0.0009(4) 0.0082(5) 0.0069(5)
Cl6 0.0329(6) 0.0240(6) 0.0253(5) 0.0028(4) 0.0079(5) -0.0012(5)
N1 0.0236(19) 0.0194(19) 0.0161(17) -0.0004(14) 0.0005(14) 0.0009(14)
N2 0.0222(18) 0.0144(17) 0.0147(16) 0.0009(13) 0.0031(14) -0.0012(14)
N3 0.032(2) 0.0179(18) 0.0118(16) -0.0009(13) 0.0047(15) -0.0011(15)
N4 0.0222(18) 0.0199(19) 0.0164(17) -0.0005(14) -0.0005(14) 0.0036(14)
N5 0.0264(19) 0.0142(18) 0.0161(17) -0.0002(13) 0.0058(14) 0.0024(14)
N6 0.0257(19) 0.0189(19) 0.0138(17) 0.0010(13) -0.0013(14) 0.0010(15)
C1 0.025(2) 0.015(2) 0.0147(19) -0.0001(15) 0.0027(16) -0.0033(16)
C2 0.027(2) 0.014(2) 0.019(2) 0.0010(16) 0.0039(17) -0.0037(17)
C3 0.027(2) 0.018(2) 0.020(2) 0.0007(16) -0.0019(18) -0.0043(17)
C4 0.035(3) 0.022(2) 0.019(2) 0.0001(17) 0.0023(19) -0.0033(19)
C5 0.035(3) 0.020(2) 0.021(2) -0.0045(17) 0.0047(19) -0.0018(19)
C6 0.025(2) 0.016(2) 0.020(2) 0.0007(16) 0.0051(17) -0.0016(17)
C7 0.023(2) 0.019(2) 0.018(2) -0.0004(16) 0.0043(17) 0.0023(17)
C8 0.024(2) 0.016(2) 0.019(2) 0.0010(16) 0.0008(17) -0.0012(17)
C9 0.023(2) 0.022(2) 0.028(2) -0.0011(18) 0.0048(18) 0.0016(18)
C10 0.026(2) 0.023(2) 0.031(3) 0.0030(19) -0.0034(19) -0.0032(19)
C11 0.027(2) 0.024(2) 0.021(2) 0.0024(17) 0.0010(18) -0.0066(18)
C12 0.026(2) 0.015(2) 0.017(2) 0.0013(15) 0.0018(17) -0.0012(17)
C13 0.022(2) 0.019(2) 0.0150(19) 0.0004(15) 0.0017(16) -0.0029(16)
C14 0.052(3) 0.024(3) 0.024(2) -0.0067(19) -0.001(2) -0.003(2)
C15 0.033(3) 0.028(3) 0.029(3) -0.001(2) 0.015(2) 0.001(2)
C16 0.033(3) 0.019(2) 0.028(2) 0.0033(18) 0.006(2) 0.0002(19)
C17 0.028(3) 0.031(3) 0.049(3) -0.005(2) -0.008(2) -0.003(2)
C18 0.022(2) 0.026(2) 0.024(2) 0.0009(18) 0.0013(18) 0.0033(18)
C19 0.037(3) 0.028(3) 0.033(3) 0.003(2) 0.001(2) 0.000(2)
C20 0.026(3) 0.042(3) 0.032(3) 0.008(2) 0.006(2) -0.004(2)
C21 0.034(3) 0.020(2) 0.015(2) -0.0026(16) 0.0034(18) -0.0003(18)
C22 0.045(3) 0.020(2) 0.029(2) -0.0056(19) 0.003(2) -0.005(2)
C23 0.040(3) 0.028(3) 0.019(2) -0.0038(18) 0.005(2) 0.001(2)
C24 0.022(2) 0.017(2) 0.017(2) 0.0016(15) 0.0052(16) -0.0008(16)
C25 0.020(2) 0.016(2) 0.021(2) -0.0033(16) 0.0047(17) -0.0022(16)
C26 0.028(2) 0.025(2) 0.018(2) 0.0012(17) -0.0019(18) -0.0049(18)
C27 0.033(3) 0.024(2) 0.018(2) -0.0006(17) 0.0028(19) -0.0027(19)
C28 0.034(3) 0.020(2) 0.023(2) -0.0024(17) 0.0030(19) 0.0003(19)
C29 0.027(2) 0.015(2) 0.019(2) 0.0004(16) 0.0089(17) -0.0023(17)
C30 0.027(2) 0.018(2) 0.020(2) 0.0000(16) 0.0034(18) -0.0010(17)
C31 0.024(2) 0.016(2) 0.017(2) 0.0034(15) 0.0072(17) -0.0010(16)
C32 0.028(2) 0.015(2) 0.025(2) 0.0044(16) 0.0074(18) 0.0034(17)
C33 0.023(2) 0.021(2) 0.023(2) 0.0056(17) 0.0059(18) 0.0027(17)
C34 0.027(2) 0.021(2) 0.020(2) -0.0001(17) 0.0005(18) -0.0018(18)
C35 0.026(2) 0.019(2) 0.018(2) 0.0026(16) 0.0058(17) 0.0008(17)
C36 0.019(2) 0.017(2) 0.0168(19) 0.0072(15) 0.0026(16) 0.0027(16)
C37 0.049(3) 0.028(3) 0.027(3) -0.001(2) -0.005(2) 0.001(2)
C38 0.040(3) 0.017(2) 0.028(2) 0.0027(18) 0.001(2) -0.004(2)
C39 0.030(3) 0.033(3) 0.031(3) -0.012(2) 0.005(2) 0.003(2)
C40 0.030(3) 0.025(3) 0.026(2) 0.0057(19) 0.000(2) 0.0015(19)
C41 0.032(3) 0.025(3) 0.026(2) 0.0022(19) 0.002(2) 0.010(2)
C42 0.029(3) 0.054(4) 0.041(3) 0.006(3) 0.005(2) 0.011(3)
C43 0.049(3) 0.027(3) 0.028(3) 0.004(2) -0.005(2) 0.005(2)
C44 0.040(3) 0.019(2) 0.023(2) -0.0058(18) -0.003(2) 0.005(2)
C45 0.049(3) 0.043(3) 0.017(2) -0.006(2) 0.005(2) 0.009(3)
C46 0.047(3) 0.026(3) 0.034(3) 0.003(2) -0.004(2) -0.005(2)
C47 0.071(7) 0.069(7) 0.039(5) -0.008(5) -0.006(5) -0.009(5)
C48 0.0462(19) 0.047(2) 0.050(2) 0.0077(17) 0.0086(16) 0.0001(16)
C49 0.0462(19) 0.047(2) 0.050(2) 0.0077(17) 0.0086(16) 0.0001(16)
C50 0.0462(19) 0.047(2) 0.050(2) 0.0077(17) 0.0086(16) 0.0001(16)
C51 0.0462(19) 0.047(2) 0.050(2) 0.0077(17) 0.0086(16) 0.0001(16)
C52 0.0462(19) 0.047(2) 0.050(2) 0.0077(17) 0.0086(16) 0.0001(16)
C53 0.0462(19) 0.047(2) 0.050(2) 0.0077(17) 0.0086(16) 0.0001(16)
C47A 0.071(7) 0.069(7) 0.039(5) -0.008(5) -0.006(5) -0.009(5)
C48A 0.0462(19) 0.047(2) 0.050(2) 0.0077(17) 0.0086(16) 0.0001(16)
C49A 0.0462(19) 0.047(2) 0.050(2) 0.0077(17) 0.0086(16) 0.0001(16)
C50A 0.0462(19) 0.047(2) 0.050(2) 0.0077(17) 0.0086(16) 0.0001(16)
C51A 0.0462(19) 0.047(2) 0.050(2) 0.0077(17) 0.0086(16) 0.0001(16)
C52A 0.0462(19) 0.047(2) 0.050(2) 0.0077(17) 0.0086(16) 0.0001(16)
C53A 0.0462(19) 0.047(2) 0.050(2) 0.0077(17) 0.0086(16) 0.0001(16)
C54 0.056(3) 0.060(3) 0.090(3) 0.024(2) 0.027(2) 0.004(2)
C55 0.056(3) 0.060(3) 0.090(3) 0.024(2) 0.027(2) 0.004(2)
C56 0.056(3) 0.060(3) 0.090(3) 0.024(2) 0.027(2) 0.004(2)
C57 0.056(3) 0.060(3) 0.090(3) 0.024(2) 0.027(2) 0.004(2)
C58 0.056(3) 0.060(3) 0.090(3) 0.024(2) 0.027(2) 0.004(2)
C59 0.056(3) 0.060(3) 0.090(3) 0.024(2) 0.027(2) 0.004(2)
C60 0.056(3) 0.060(3) 0.090(3) 0.024(2) 0.027(2) 0.004(2)
C54A 0.056(3) 0.060(3) 0.090(3) 0.024(2) 0.027(2) 0.004(2)
C55A 0.056(3) 0.060(3) 0.090(3) 0.024(2) 0.027(2) 0.004(2)
C56A 0.056(3) 0.060(3) 0.090(3) 0.024(2) 0.027(2) 0.004(2)
C57A 0.056(3) 0.060(3) 0.090(3) 0.024(2) 0.027(2) 0.004(2)
C58A 0.056(3) 0.060(3) 0.090(3) 0.024(2) 0.027(2) 0.004(2)
C59A 0.056(3) 0.060(3) 0.090(3) 0.024(2) 0.027(2) 0.004(2)
C60A 0.056(3) 0.060(3) 0.090(3) 0.024(2) 0.027(2) 0.004(2)

loop_
_atom_type_symbol
_atom_type_description
_atom_type_scat_dispersion_real
_atom_type_scat_dispersion_imag
_atom_type_scat_source
C C 0.0033 0.0016 'International Tables Vol C Tables 4.2.6.8 and 6.1.1.4'
H H 0.0000 0.0000 'International Tables Vol C Tables 4.2.6.8 and 6.1.1.4'
Cl Cl 0.1484 0.1585 'International Tables Vol C Tables 4.2.6.8 and 6.1.1.4'
N N 0.0061 0.0033 'International Tables Vol C Tables 4.2.6.8 and 6.1.1.4'
Ta Ta -0.7052 6.5227 'International Tables Vol C Tables 4.2.6.8 and 6.1.1.4'

loop_
_geom_angle_atom_site_label_1
_geom_angle_atom_site_label_2
_geom_angle_atom_site_label_3
_geom_angle
_geom_angle_site_symmetry_1
_geom_angle_site_symmetry_3
_geom_angle_publ_flag
N3 Ta1 N1 143.73(14) . . ?
N3 Ta1 N2 71.77(14) . . ?
N1 Ta1 N2 71.98(14) . . ?
N3 Ta1 Cl2 109.70(11) . . ?
N1 Ta1 Cl2 106.17(11) . . ?
N2 Ta1 Cl2 169.62(10) . . ?
N3 Ta1 Cl3 91.95(11) . . ?
N1 Ta1 Cl3 92.44(11) . . ?
N2 Ta1 Cl3 98.91(10) . . ?
Cl2 Ta1 Cl3 91.35(5) . . ?
N3 Ta1 Cl1 86.95(11) . . ?
N1 Ta1 Cl1 90.38(11) . . ?
N2 Ta1 Cl1 83.86(10) . . ?
Cl2 Ta1 Cl1 85.95(5) . . ?
Cl3 Ta1 Cl1 176.55(4) . . ?
N6 Ta2 N4 143.53(14) . . ?
N6 Ta2 N5 71.80(14) . . ?
N4 Ta2 N5 71.89(14) . . ?
N6 Ta2 Cl4 90.47(11) . . ?
N4 Ta2 Cl4 92.06(11) . . ?
N5 Ta2 Cl4 99.38(10) . . ?
N6 Ta2 Cl5 112.55(11) . . ?
N4 Ta2 Cl5 103.88(11) . . ?
N5 Ta2 Cl5 170.99(10) . . ?
Cl4 Ta2 Cl5 88.62(4) . . ?
N6 Ta2 Cl6 90.21(11) . . ?
N4 Ta2 Cl6 91.61(11) . . ?
N5 Ta2 Cl6 87.58(10) . . ?
Cl4 Ta2 Cl6 172.86(4) . . ?
Cl5 Ta2 Cl6 84.56(4) . . ?
C2 N1 C18 122.3(4) . . ?
C2 N1 Ta1 123.3(3) . . ?
C18 N1 Ta1 114.3(3) . . ?
C1 N2 C13 119.3(4) . . ?
C1 N2 Ta1 119.5(3) . . ?
C13 N2 Ta1 119.7(3) . . ?
C12 N3 C21 123.2(4) . . ?
C12 N3 Ta1 123.6(3) . . ?
C21 N3 Ta1 113.2(3) . . ?
C25 N4 C41 121.3(4) . . ?
C25 N4 Ta2 122.8(3) . . ?
C41 N4 Ta2 115.7(3) . . ?
C24 N5 C36 120.1(4) . . ?
C24 N5 Ta2 119.6(3) . . ?
C36 N5 Ta2 120.1(3) . . ?
C35 N6 C44 123.0(4) . . ?
C35 N6 Ta2 123.9(3) . . ?
C44 N6 Ta2 113.1(3) . . ?
N2 C1 C2 112.5(4) . . ?
N2 C1 C6 123.6(4) . . ?
C2 C1 C6 123.9(4) . . ?
N1 C2 C1 112.3(4) . . ?
N1 C2 C3 129.9(4) . . ?
C1 C2 C3 117.7(4) . . ?
C4 C3 C2 119.5(4) . . ?
C4 C3 H3 120.3 . . ?
C2 C3 H3 120.3 . . ?
C3 C4 C5 120.9(4) . . ?
C3 C4 C14 120.4(4) . . ?
C5 C4 C14 118.7(4) . . ?
C6 C5 C4 121.9(4) . . ?
C6 C5 H5 119.1 . . ?
C4 C5 H5 119.1 . . ?
C5 C6 C1 116.1(4) . . ?
C5 C6 C7 123.1(4) . . ?
C1 C6 C7 120.8(4) . . ?
C6 C7 C15 109.7(4) . . ?
C6 C7 C8 110.8(3) . . ?
C15 C7 C8 109.7(4) . . ?
C6 C7 C16 108.7(4) . . ?
C15 C7 C16 109.9(4) . . ?
C8 C7 C16 108.0(3) . . ?
C9 C8 C13 116.3(4) . . ?
C9 C8 C7 123.0(4) . . ?
C13 C8 C7 120.7(4) . . ?
C8 C9 C10 121.4(4) . . ?
C8 C9 H9 119.3 . . ?
C10 C9 H9 119.3 . . ?
C11 C10 C9 121.2(4) . . ?
C11 C10 C17 119.8(4) . . ?
C9 C10 C17 118.9(4) . . ?
C10 C11 C12 119.2(4) . . ?
C10 C11 H11 120.4 . . ?
C12 C11 H11 120.4 . . ?
N3 C12 C11 130.4(4) . . ?
N3 C12 C13 111.7(4) . . ?
C11 C12 C13 117.8(4) . . ?
N2 C13 C8 124.0(4) . . ?
N2 C13 C12 112.0(4) . . ?
C8 C13 C12 124.0(4) . . ?
C4 C14 H14A 109.5 . . ?
C4 C14 H14B 109.5 . . ?
H14A C14 H14B 109.5 . . ?
C4 C14 H14C 109.5 . . ?
H14A C14 H14C 109.5 . . ?
H14B C14 H14C 109.5 . . ?
C7 C15 H15A 109.5 . . ?
C7 C15 H15B 109.5 . . ?
H15A C15 H15B 109.5 . . ?
C7 C15 H15C 109.5 . . ?
H15A C15 H15C 109.5 . . ?
H15B C15 H15C 109.5 . . ?
C7 C16 H16A 109.5 . . ?
C7 C16 H16B 109.5 . . ?
H16A C16 H16B 109.5 . . ?
C7 C16 H16C 109.5 . . ?
H16A C16 H16C 109.5 . . ?
H16B C16 H16C 109.5 . . ?
C10 C17 H17A 109.5 . . ?
C10 C17 H17B 109.5 . . ?
H17A C17 H17B 109.5 . . ?
C10 C17 H17C 109.5 . . ?
H17A C17 H17C 109.5 . . ?
H17B C17 H17C 109.5 . . ?
N1 C18 C20 112.4(4) . . ?
N1 C18 C19 111.2(4) . . ?
C20 C18 C19 115.4(4) . . ?
N1 C18 H18 105.7 . . ?
C20 C18 H18 105.7 . . ?
C19 C18 H18 105.7 . . ?
C18 C19 H19A 109.5 . . ?
C18 C19 H19B 109.5 . . ?
H19A C19 H19B 109.5 . . ?
C18 C19 H19C 109.5 . . ?
H19A C19 H19C 109.5 . . ?
H19B C19 H19C 109.5 . . ?
C18 C20 H20A 109.5 . . ?
C18 C20 H20B 109.5 . . ?
H20A C20 H20B 109.5 . . ?
C18 C20 H20C 109.5 . . ?
H20A C20 H20C 109.5 . . ?
H20B C20 H20C 109.5 . . ?
N3 C21 C23 111.6(4) . . ?
N3 C21 C22 112.4(4) . . ?
C23 C21 C22 114.7(4) . . ?
N3 C21 H21 105.8 . . ?
C23 C21 H21 105.8 . . ?
C22 C21 H21 105.8 . . ?
C21 C22 H22A 109.5 . . ?
C21 C22 H22B 109.5 . . ?
H22A C22 H22B 109.5 . . ?
C21 C22 H22C 109.5 . . ?
H22A C22 H22C 109.5 . . ?
H22B C22 H22C 109.5 . . ?
C21 C23 H23A 109.5 . . ?
C21 C23 H23B 109.5 . . ?
H23A C23 H23B 109.5 . . ?
C21 C23 H23C 109.5 . . ?
H23A C23 H23C 109.5 . . ?
H23B C23 H23C 109.5 . . ?
N5 C24 C29 123.2(4) . . ?
N5 C24 C25 112.8(4) . . ?
C29 C24 C25 124.1(4) . . ?
N4 C25 C26 130.4(4) . . ?
N4 C25 C24 112.0(4) . . ?
C26 C25 C24 117.6(4) . . ?
C25 C26 C27 119.9(4) . . ?
C25 C26 H26 120.0 . . ?
C27 C26 H26 120.0 . . ?
C26 C27 C28 120.8(4) . . ?
C26 C27 C37 119.6(4) . . ?
C28 C27 C37 119.6(4) . . ?
C29 C28 C27 121.8(4) . . ?
C29 C28 H28 119.1 . . ?
C27 C28 H28 119.1 . . ?
C28 C29 C24 115.8(4) . . ?
C28 C29 C30 123.2(4) . . ?
C24 C29 C30 121.0(4) . . ?
C31 C30 C29 111.2(4) . . ?
C31 C30 C38 109.5(4) . . ?
C29 C30 C38 108.2(4) . . ?
C31 C30 C39 109.1(4) . . ?
C29 C30 C39 109.0(4) . . ?
C38 C30 C39 109.7(4) . . ?
C32 C31 C36 116.1(4) . . ?
C32 C31 C30 123.5(4) . . ?
C36 C31 C30 120.4(4) . . ?
C31 C32 C33 122.2(4) . . ?
C31 C32 H32 118.9 . . ?
C33 C32 H32 118.9 . . ?
C34 C33 C32 120.9(4) . . ?
C34 C33 C40 119.0(4) . . ?
C32 C33 C40 120.1(4) . . ?
C33 C34 C35 119.6(4) . . ?
C33 C34 H34 120.2 . . ?
C35 C34 H34 120.2 . . ?
N6 C35 C34 130.8(4) . . ?
N6 C35 C36 111.6(4) . . ?
C34 C35 C36 117.6(4) . . ?
N5 C36 C31 123.9(4) . . ?
N5 C36 C35 112.6(4) . . ?
C31 C36 C35 123.5(4) . . ?
C27 C37 H37A 109.5 . . ?
C27 C37 H37B 109.5 . . ?
H37A C37 H37B 109.5 . . ?
C27 C37 H37C 109.5 . . ?
H37A C37 H37C 109.5 . . ?
H37B C37 H37C 109.5 . . ?
C30 C38 H38A 109.5 . . ?
C30 C38 H38B 109.5 . . ?
H38A C38 H38B 109.5 . . ?
C30 C38 H38C 109.5 . . ?
H38A C38 H38C 109.5 . . ?
H38B C38 H38C 109.5 . . ?
C30 C39 H39A 109.5 . . ?
C30 C39 H39B 109.5 . . ?
H39A C39 H39B 109.5 . . ?
C30 C39 H39C 109.5 . . ?
H39A C39 H39C 109.5 . . ?
H39B C39 H39C 109.5 . . ?
C33 C40 H40A 109.5 . . ?
C33 C40 H40B 109.5 . . ?
H40A C40 H40B 109.5 . . ?
C33 C40 H40C 109.5 . . ?
H40A C40 H40C 109.5 . . ?
H40B C40 H40C 109.5 . . ?
N4 C41 C42 111.4(4) . . ?
N4 C41 C43 112.6(4) . . ?
C42 C41 C43 114.9(4) . . ?
N4 C41 H41 105.7 . . ?
C42 C41 H41 105.7 . . ?
C43 C41 H41 105.7 . . ?
C41 C42 H42A 109.5 . . ?
C41 C42 H42B 109.5 . . ?
H42A C42 H42B 109.5 . . ?
C41 C42 H42C 109.5 . . ?
H42A C42 H42C 109.5 . . ?
H42B C42 H42C 109.5 . . ?
C41 C43 H43A 109.5 . . ?
C41 C43 H43B 109.5 . . ?
H43A C43 H43B 109.5 . . ?
C41 C43 H43C 109.5 . . ?
H43A C43 H43C 109.5 . . ?
H43B C43 H43C 109.5 . . ?
N6 C44 C45 112.5(4) . . ?
N6 C44 C46 111.7(4) . . ?
C45 C44 C46 114.9(4) . . ?
N6 C44 H44 105.6 . . ?
C45 C44 H44 105.6 . . ?
C46 C44 H44 105.6 . . ?
C44 C45 H45A 109.5 . . ?
C44 C45 H45B 109.5 . . ?
H45A C45 H45B 109.5 . . ?
C44 C45 H45C 109.5 . . ?
H45A C45 H45C 109.5 . . ?
H45B C45 H45C 109.5 . . ?
C44 C46 H46A 109.5 . . ?
C44 C46 H46B 109.5 . . ?
H46A C46 H46B 109.5 . . ?
C44 C46 H46C 109.5 . . ?
H46A C46 H46C 109.5 . . ?
H46B C46 H46C 109.5 . . ?
C48 C47 H47A 109.5 . . ?
C48 C47 H47B 109.5 . . ?
H47A C47 H47B 109.5 . . ?
C48 C47 H47C 109.5 . . ?
H47A C47 H47C 109.5 . . ?
H47B C47 H47C 109.5 . . ?
C49 C48 C53 118.5(8) . . ?
C49 C48 C47 120.4(8) . . ?
C53 C48 C47 121.1(8) . . ?
C48 C49 C50 120.4(8) . . ?
C48 C49 H49 119.8 . . ?
C50 C49 H49 119.8 . . ?
C51 C50 C49 120.6(9) . . ?
C51 C50 H50 119.7 . . ?
C49 C50 H50 119.7 . . ?
C50 C51 C52 119.0(9) . . ?
C50 C51 H51 120.5 . . ?
C52 C51 H51 120.5 . . ?
C53 C52 C51 120.8(9) . . ?
C53 C52 H52 119.6 . . ?
C51 C52 H52 119.6 . . ?
C52 C53 C48 120.6(9) . . ?
C52 C53 H53 119.7 . . ?
C48 C53 H53 119.7 . . ?
C48A C47A H47D 109.5 . . ?
C48A C47A H47E 109.5 . . ?
H47D C47A H47E 109.5 . . ?
C48A C47A H47F 109.5 . . ?
H47D C47A H47F 109.5 . . ?
H47E C47A H47F 109.5 . . ?
C53A C48A C49A 118.2(14) . . ?
C53A C48A C47A 119.9(15) . . ?
C49A C48A C47A 121.4(15) . . ?
C48A C49A C50A 121.5(16) . . ?
C48A C49A H49A 119.3 . . ?
C50A C49A H49A 119.3 . . ?
C51A C50A C49A 118.9(16) . . ?
C51A C50A H50A 120.5 . . ?
C49A C50A H50A 120.5 . . ?
C50A C51A C52A 119.8(15) . . ?
C50A C51A H51A 120.1 . . ?
C52A C51A H51A 120.1 . . ?
C53A C52A C51A 120.2(16) . . ?
C53A C52A H52A 119.9 . . ?
C51A C52A H52A 119.9 . . ?
C52A C53A C48A 121.3(15) . . ?
C52A C53A H53A 119.4 . . ?
C48A C53A H53A 119.4 . . ?
C55 C54 H54A 109.5 . . ?
C55 C54 H54B 109.5 . . ?
H54A C54 H54B 109.5 . . ?
C55 C54 H54C 109.5 . . ?
H54A C54 H54C 109.5 . . ?
H54B C54 H54C 109.5 . . ?
C60 C55 C56 116.2(12) . . ?
C60 C55 C54 124.0(11) . . ?
C56 C55 C54 119.7(11) . . ?
C57 C56 C55 121.1(12) . . ?
C57 C56 H56 119.5 . . ?
C55 C56 H56 119.5 . . ?
C58 C57 C56 120.9(12) . . ?
C58 C57 H57 119.5 . . ?
C56 C57 H57 119.5 . . ?
C57 C58 C59 118.4(12) . . ?
C57 C58 H58 120.8 . . ?
C59 C58 H58 120.8 . . ?
C60 C59 C58 118.4(12) . . ?
C60 C59 H59 120.8 . . ?
C58 C59 H59 120.8 . . ?
C59 C60 C55 125.0(12) . . ?
C59 C60 H60 117.5 . . ?
C55 C60 H60 117.5 . . ?
C55A C54A H54D 109.5 . . ?
C55A C54A H54E 109.5 . . ?
H54D C54A H54E 109.5 . . ?
C55A C54A H54F 109.5 . . ?
H54D C54A H54F 109.5 . . ?
H54E C54A H54F 109.5 . . ?
C60A C55A C56A 117.5(14) . . ?
C60A C55A C54A 123.3(13) . . ?
C56A C55A C54A 119.2(14) . . ?
C57A C56A C55A 119.7(15) . . ?
C57A C56A H56A 120.1 . . ?
C55A C56A H56A 120.1 . . ?
C58A C57A C56A 122.2(14) . . ?
C58A C57A H57A 118.9 . . ?
C56A C57A H57A 118.9 . . ?
C57A C58A C59A 117.3(14) . . ?
C57A C58A H58A 121.4 . . ?
C59A C58A H58A 121.4 . . ?
C60A C59A C58A 119.8(14) . . ?
C60A C59A H59A 120.1 . . ?
C58A C59A H59A 120.1 . . ?
C59A C60A C55A 123.4(14) . . ?
C59A C60A H60A 118.3 . . ?
C55A C60A H60A 118.3 . . ?

loop_
_geom_bond_atom_site_label_1
_geom_bond_atom_site_label_2
_geom_bond_distance
_geom_bond_site_symmetry_2
_geom_bond_publ_flag
Ta1 N3 2.025(4) . ?
Ta1 N1 2.028(4) . ?
Ta1 N2 2.136(3) . ?
Ta1 Cl2 2.3747(12) . ?
Ta1 Cl3 2.3767(12) . ?
Ta1 Cl1 2.4284(12) . ?
Ta2 N6 2.033(3) . ?
Ta2 N4 2.036(3) . ?
Ta2 N5 2.142(3) . ?
Ta2 Cl4 2.3747(12) . ?
Ta2 Cl5 2.3961(12) . ?
Ta2 Cl6 2.4079(11) . ?
N1 C2 1.371(5) . ?
N1 C18 1.491(5) . ?
N2 C1 1.361(5) . ?
N2 C13 1.362(5) . ?
N3 C12 1.373(6) . ?
N3 C21 1.490(5) . ?
N4 C25 1.380(5) . ?
N4 C41 1.493(6) . ?
N5 C24 1.354(5) . ?
N5 C36 1.354(5) . ?
N6 C35 1.374(6) . ?
N6 C44 1.481(6) . ?
C1 C2 1.408(6) . ?
C1 C6 1.411(6) . ?
C2 C3 1.417(6) . ?
C3 C4 1.384(6) . ?
C3 H3 0.9500 . ?
C4 C5 1.414(6) . ?
C4 C14 1.499(6) . ?
C5 C6 1.385(6) . ?
C5 H5 0.9500 . ?
C6 C7 1.528(6) . ?
C7 C15 1.534(6) . ?
C7 C8 1.540(6) . ?
C7 C16 1.546(6) . ?
C8 C9 1.381(6) . ?
C8 C13 1.398(6) . ?
C9 C10 1.417(6) . ?
C9 H9 0.9500 . ?
C10 C11 1.390(7) . ?
C10 C17 1.505(6) . ?
C11 C12 1.398(6) . ?
C11 H11 0.9500 . ?
C12 C13 1.422(6) . ?
C14 H14A 0.9800 . ?
C14 H14B 0.9800 . ?
C14 H14C 0.9800 . ?
C15 H15A 0.9800 . ?
C15 H15B 0.9800 . ?
C15 H15C 0.9800 . ?
C16 H16A 0.9800 . ?
C16 H16B 0.9800 . ?
C16 H16C 0.9800 . ?
C17 H17A 0.9800 . ?
C17 H17B 0.9800 . ?
C17 H17C 0.9800 . ?
C18 C20 1.516(7) . ?
C18 C19 1.526(7) . ?
C18 H18 1.0000 . ?
C19 H19A 0.9800 . ?
C19 H19B 0.9800 . ?
C19 H19C 0.9800 . ?
C20 H20A 0.9800 . ?
C20 H20B 0.9800 . ?
C20 H20C 0.9800 . ?
C21 C23 1.521(6) . ?
C21 C22 1.522(6) . ?
C21 H21 1.0000 . ?
C22 H22A 0.9800 . ?
C22 H22B 0.9800 . ?
C22 H22C 0.9800 . ?
C23 H23A 0.9800 . ?
C23 H23B 0.9800 . ?
C23 H23C 0.9800 . ?
C24 C29 1.411(6) . ?
C24 C25 1.413(6) . ?
C25 C26 1.390(6) . ?
C26 C27 1.394(7) . ?
C26 H26 0.9500 . ?
C27 C28 1.405(6) . ?
C27 C37 1.512(6) . ?
C28 C29 1.385(6) . ?
C28 H28 0.9500 . ?
C29 C30 1.533(6) . ?
C30 C31 1.528(6) . ?
C30 C38 1.536(6) . ?
C30 C39 1.539(6) . ?
C31 C32 1.376(6) . ?
C31 C36 1.411(6) . ?
C32 C33 1.410(6) . ?
C32 H32 0.9500 . ?
C33 C34 1.385(6) . ?
C33 C40 1.507(6) . ?
C34 C35 1.408(6) . ?
C34 H34 0.9500 . ?
C35 C36 1.423(6) . ?
C37 H37A 0.9800 . ?
C37 H37B 0.9800 . ?
C37 H37C 0.9800 . ?
C38 H38A 0.9800 . ?
C38 H38B 0.9800 . ?
C38 H38C 0.9800 . ?
C39 H39A 0.9800 . ?
C39 H39B 0.9800 . ?
C39 H39C 0.9800 . ?
C40 H40A 0.9800 . ?
C40 H40B 0.9800 . ?
C40 H40C 0.9800 . ?
C41 C42 1.508(7) . ?
C41 C43 1.510(7) . ?
C41 H41 1.0000 . ?
C42 H42A 0.9800 . ?
C42 H42B 0.9800 . ?
C42 H42C 0.9800 . ?
C43 H43A 0.9800 . ?
C43 H43B 0.9800 . ?
C43 H43C 0.9800 . ?
C44 C45 1.513(7) . ?
C44 C46 1.523(7) . ?
C44 H44 1.0000 . ?
C45 H45A 0.9800 . ?
C45 H45B 0.9800 . ?
C45 H45C 0.9800 . ?
C46 H46A 0.9800 . ?
C46 H46B 0.9800 . ?
C46 H46C 0.9800 . ?
C47 C48 1.506(11) . ?
C47 H47A 0.9800 . ?
C47 H47B 0.9800 . ?
C47 H47C 0.9800 . ?
C48 C49 1.371(11) . ?
C48 C53 1.375(10) . ?
C49 C50 1.396(12) . ?
C49 H49 0.9500 . ?
C50 C51 1.351(11) . ?
C50 H50 0.9500 . ?
C51 C52 1.375(11) . ?
C51 H51 0.9500 . ?
C52 C53 1.374(11) . ?
C52 H52 0.9500 . ?
C53 H53 0.9500 . ?
C47A C48A 1.523(16) . ?
C47A H47D 0.9800 . ?
C47A H47E 0.9800 . ?
C47A H47F 0.9800 . ?
C48A C53A 1.379(15) . ?
C48A C49A 1.385(15) . ?
C49A C50A 1.388(18) . ?
C49A H49A 0.9500 . ?
C50A C51A 1.372(16) . ?
C50A H50A 0.9500 . ?
C51A C52A 1.400(16) . ?
C51A H51A 0.9500 . ?
C52A C53A 1.354(16) . ?
C52A H52A 0.9500 . ?
C53A H53A 0.9500 . ?
C54 C55 1.481(14) . ?
C54 H54A 0.9800 . ?
C54 H54B 0.9800 . ?
C54 H54C 0.9800 . ?
C55 C60 1.380(12) . ?
C55 C56 1.401(13) . ?
C56 C57 1.378(17) . ?
C56 H56 0.9500 . ?
C57 C58 1.369(13) . ?
C57 H57 0.9500 . ?
C58 C59 1.439(13) . ?
C58 H58 0.9500 . ?
C59 C60 1.326(14) . ?
C59 H59 0.9500 . ?
C60 H60 0.9500 . ?
C54A C55A 1.498(15) . ?
C54A H54D 0.9800 . ?
C54A H54E 0.9800 . ?
C54A H54F 0.9800 . ?
C55A C60A 1.379(14) . ?
C55A C56A 1.394(14) . ?
C56A C57A 1.375(18) . ?
C56A H56A 0.9500 . ?
C57A C58A 1.360(15) . ?
C57A H57A 0.9500 . ?
C58A C59A 1.432(15) . ?
C58A H58A 0.9500 . ?
C59A C60A 1.321(15) . ?
C59A H59A 0.9500 . ?
C60A H60A 0.9500 . ?

loop_
_geom_torsion_atom_site_label_1
_geom_torsion_atom_site_label_2
_geom_torsion_atom_site_label_3
_geom_torsion_atom_site_label_4
_geom_torsion
_geom_torsion_site_symmetry_1
_geom_torsion_site_symmetry_2
_geom_torsion_site_symmetry_3
_geom_torsion_site_symmetry_4
_geom_torsion_publ_flag
C13 N2 C1 C2 170.9(4) . . . . ?
Ta1 N2 C1 C2 5.1(5) . . . . ?
C13 N2 C1 C6 -7.5(6) . . . . ?
Ta1 N2 C1 C6 -173.2(3) . . . . ?
C18 N1 C2 C1 171.2(4) . . . . ?
Ta1 N1 C2 C1 -5.0(5) . . . . ?
C18 N1 C2 C3 -10.1(7) . . . . ?
Ta1 N1 C2 C3 173.7(4) . . . . ?
N2 C1 C2 N1 -0.4(5) . . . . ?
C6 C1 C2 N1 178.0(4) . . . . ?
N2 C1 C2 C3 -179.2(4) . . . . ?
C6 C1 C2 C3 -0.9(6) . . . . ?
N1 C2 C3 C4 -179.7(4) . . . . ?
C1 C2 C3 C4 -1.1(6) . . . . ?
C2 C3 C4 C5 1.6(7) . . . . ?
C2 C3 C4 C14 -177.7(4) . . . . ?
C3 C4 C5 C6 -0.1(7) . . . . ?
C14 C4 C5 C6 179.2(4) . . . . ?
C4 C5 C6 C1 -1.8(7) . . . . ?
C4 C5 C6 C7 178.5(4) . . . . ?
N2 C1 C6 C5 -179.5(4) . . . . ?
C2 C1 C6 C5 2.3(6) . . . . ?
N2 C1 C6 C7 0.2(6) . . . . ?
C2 C1 C6 C7 -178.0(4) . . . . ?
C5 C6 C7 C15 -51.4(6) . . . . ?
C1 C6 C7 C15 128.9(4) . . . . ?
C5 C6 C7 C8 -172.6(4) . . . . ?
C1 C6 C7 C8 7.7(6) . . . . ?
C5 C6 C7 C16 68.9(5) . . . . ?
C1 C6 C7 C16 -110.8(4) . . . . ?
C6 C7 C8 C9 171.3(4) . . . . ?
C15 C7 C8 C9 50.0(6) . . . . ?
C16 C7 C8 C9 -69.8(5) . . . . ?
C6 C7 C8 C13 -9.3(6) . . . . ?
C15 C7 C8 C13 -130.5(4) . . . . ?
C16 C7 C8 C13 109.7(4) . . . . ?
C13 C8 C9 C10 -0.3(7) . . . . ?
C7 C8 C9 C10 179.2(4) . . . . ?
C8 C9 C10 C11 -2.3(7) . . . . ?
C8 C9 C10 C17 174.7(4) . . . . ?
C9 C10 C11 C12 2.7(7) . . . . ?
C17 C10 C11 C12 -174.2(4) . . . . ?
C21 N3 C12 C11 9.6(7) . . . . ?
Ta1 N3 C12 C11 -168.4(4) . . . . ?
C21 N3 C12 C13 -173.2(4) . . . . ?
Ta1 N3 C12 C13 8.7(5) . . . . ?
C10 C11 C12 N3 176.3(4) . . . . ?
C10 C11 C12 C13 -0.7(6) . . . . ?
C1 N2 C13 C8 5.7(6) . . . . ?
Ta1 N2 C13 C8 171.5(3) . . . . ?
C1 N2 C13 C12 -174.1(4) . . . . ?
Ta1 N2 C13 C12 -8.4(5) . . . . ?
C9 C8 C13 N2 -177.3(4) . . . . ?
C7 C8 C13 N2 3.2(6) . . . . ?
C9 C8 C13 C12 2.5(6) . . . . ?
C7 C8 C13 C12 -177.0(4) . . . . ?
N3 C12 C13 N2 0.3(5) . . . . ?
C11 C12 C13 N2 177.8(4) . . . . ?
N3 C12 C13 C8 -179.6(4) . . . . ?
C11 C12 C13 C8 -2.0(6) . . . . ?
C2 N1 C18 C20 -56.0(5) . . . . ?
Ta1 N1 C18 C20 120.5(4) . . . . ?
C2 N1 C18 C19 75.1(5) . . . . ?
Ta1 N1 C18 C19 -108.4(4) . . . . ?
C12 N3 C21 C23 59.9(6) . . . . ?
Ta1 N3 C21 C23 -121.9(4) . . . . ?
C12 N3 C21 C22 -70.6(5) . . . . ?
Ta1 N3 C21 C22 107.6(4) . . . . ?
C36 N5 C24 C29 -1.0(6) . . . . ?
Ta2 N5 C24 C29 174.1(3) . . . . ?
C36 N5 C24 C25 179.0(4) . . . . ?
Ta2 N5 C24 C25 -5.9(5) . . . . ?
C41 N4 C25 C26 14.7(7) . . . . ?
Ta2 N4 C25 C26 -170.2(4) . . . . ?
C41 N4 C25 C24 -166.6(4) . . . . ?
Ta2 N4 C25 C24 8.5(5) . . . . ?
N5 C24 C25 N4 -1.2(5) . . . . ?
C29 C24 C25 N4 178.8(4) . . . . ?
N5 C24 C25 C26 177.7(4) . . . . ?
C29 C24 C25 C26 -2.3(6) . . . . ?
N4 C25 C26 C27 178.8(4) . . . . ?
C24 C25 C26 C27 0.2(7) . . . . ?
C25 C26 C27 C28 1.3(7) . . . . ?
C25 C26 C27 C37 -179.6(4) . . . . ?
C26 C27 C28 C29 -0.8(7) . . . . ?
C37 C27 C28 C29 -179.8(5) . . . . ?
C27 C28 C29 C24 -1.2(7) . . . . ?
C27 C28 C29 C30 178.4(4) . . . . ?
N5 C24 C29 C28 -177.2(4) . . . . ?
C25 C24 C29 C28 2.8(6) . . . . ?
N5 C24 C29 C30 3.2(6) . . . . ?
C25 C24 C29 C30 -176.8(4) . . . . ?
C28 C29 C30 C31 179.1(4) . . . . ?
C24 C29 C30 C31 -1.3(6) . . . . ?
C28 C29 C30 C38 -60.6(6) . . . . ?
C24 C29 C30 C38 119.0(4) . . . . ?
C28 C29 C30 C39 58.7(6) . . . . ?
C24 C29 C30 C39 -121.7(4) . . . . ?
C29 C30 C31 C32 178.0(4) . . . . ?
C38 C30 C31 C32 58.5(6) . . . . ?
C39 C30 C31 C32 -61.7(5) . . . . ?
C29 C30 C31 C36 -2.5(6) . . . . ?
C38 C30 C31 C36 -122.0(4) . . . . ?
C39 C30 C31 C36 117.8(4) . . . . ?
C36 C31 C32 C33 -2.7(6) . . . . ?
C30 C31 C32 C33 176.8(4) . . . . ?
C31 C32 C33 C34 -0.5(7) . . . . ?
C31 C32 C33 C40 177.9(4) . . . . ?
C32 C33 C34 C35 2.3(7) . . . . ?
C40 C33 C34 C35 -176.1(4) . . . . ?
C44 N6 C35 C34 1.8(7) . . . . ?
Ta2 N6 C35 C34 -177.5(4) . . . . ?
C44 N6 C35 C36 -178.5(4) . . . . ?
Ta2 N6 C35 C36 2.3(5) . . . . ?
C33 C34 C35 N6 178.9(4) . . . . ?
C33 C34 C35 C36 -0.9(6) . . . . ?
C24 N5 C36 C31 -3.2(6) . . . . ?
Ta2 N5 C36 C31 -178.3(3) . . . . ?
C24 N5 C36 C35 177.1(4) . . . . ?
Ta2 N5 C36 C35 2.0(5) . . . . ?
C32 C31 C36 N5 -175.5(4) . . . . ?
C30 C31 C36 N5 5.0(6) . . . . ?
C32 C31 C36 C35 4.2(6) . . . . ?
C30 C31 C36 C35 -175.3(4) . . . . ?
N6 C35 C36 N5 -2.6(5) . . . . ?
C34 C35 C36 N5 177.2(4) . . . . ?
N6 C35 C36 C31 177.7(4) . . . . ?
C34 C35 C36 C31 -2.5(6) . . . . ?
C25 N4 C41 C42 57.2(6) . . . . ?
Ta2 N4 C41 C42 -118.2(4) . . . . ?
C25 N4 C41 C43 -73.5(5) . . . . ?
Ta2 N4 C41 C43 111.1(4) . . . . ?
C35 N6 C44 C45 -63.9(6) . . . . ?
Ta2 N6 C44 C45 115.4(4) . . . . ?
C35 N6 C44 C46 67.0(5) . . . . ?
Ta2 N6 C44 C46 -113.6(4) . . . . ?
C53 C48 C49 C50 -1.4(15) . . . . ?
C47 C48 C49 C50 175.5(10) . . . . ?
C48 C49 C50 C51 0.3(16) . . . . ?
C49 C50 C51 C52 0.5(14) . . . . ?
C50 C51 C52 C53 -0.2(14) . . . . ?
C51 C52 C53 C48 -0.9(14) . . . . ?
C49 C48 C53 C52 1.6(14) . . . . ?
C47 C48 C53 C52 -175.2(9) . . . . ?
C53A C48A C49A C50A 3(4) . . . . ?
C47A C48A C49A C50A 175(2) . . . . ?
C48A C49A C50A C51A 0(4) . . . . ?
C49A C50A C51A C52A -1(3) . . . . ?
C50A C51A C52A C53A -1(3) . . . . ?
C51A C52A C53A C48A 4(3) . . . . ?
C49A C48A C53A C52A -5(3) . . . . ?
C47A C48A C53A C52A -177(2) . . . . ?
C60 C55 C56 C57 1(3) . . . . ?
C54 C55 C56 C57 177.2(15) . . . . ?
C55 C56 C57 C58 -1(3) . . . . ?
C56 C57 C58 C59 1(2) . . . . ?
C57 C58 C59 C60 -1(2) . . . . ?
C58 C59 C60 C55 2(2) . . . . ?
C56 C55 C60 C59 -1(2) . . . . ?
C54 C55 C60 C59 -177.7(14) . . . . ?
C60A C55A C56A C57A 3(3) . . . . ?
C54A C55A C56A C57A -177(2) . . . . ?
C55A C56A C57A C58A 0(3) . . . . ?
C56A C57A C58A C59A -3(3) . . . . ?
C57A C58A C59A C60A 4(3) . . . . ?
C58A C59A C60A C55A -1(3) . . . . ?
C56A C55A C60A C59A -3(3) . . . . ?
C54A C55A C60A C59A 177.7(19) . . . . ?
